data_4107624
loop_
_publ_author_name
'Atsushi Kawachi'
'Atsushi Tani'
'Junpei Shimada'
'Yohsuke Yamamoto'

_publ_section_title
;
 Synthesis of B/Si Bidentate Lewis Acids,
 o-(Fluorosilyl)(dimesitylboryl)benzenes, and Their Fluoride Ion Affinity
;
_journal_name_full 'Journal of the American Chemical Society'
_journal_page_first 4222
_journal_page_last 4223
_journal_paper_doi 10.1021/ja710615r
_journal_volume 130
_journal_year 2008
_chemical_formula_moiety 'C54 H74 B F2 K N2 O7 Si'
_chemical_formula_sum 'C54 H74 B F2 K N2 O7 Si'
_chemical_formula_weight 979.15
_chemical_melting_point 373
_chemical_name_common Compound_8b
_chemical_name_systematic
; 
Potassium [2.2.2]Cryptand 
[(2-(Fluorodiphenylsilyl)phenyl]fluorodimesitylborate  
;
_space_group_IT_number 2
_symmetry_cell_setting triclinic
_symmetry_space_group_name_Hall '-P 1'
_symmetry_space_group_name_H-M 'P -1'
_atom_sites_solution_hydrogens geom
_atom_sites_solution_primary direct
_atom_sites_solution_secondary difmap
_audit_creation_method SHELXL-97
_cell_angle_alpha 75.2820(10)
_cell_angle_beta 65.5900(10)
_cell_angle_gamma 88.4930(10)
_cell_formula_units_Z 2
_cell_length_a 14.4650(2)
_cell_length_b 14.4690(3)
_cell_length_c 14.7500(4)
_cell_measurement_temperature 173(2)
_cell_volume 2708.02(10)
_computing_structure_refinement 'SHELXL-97 (Sheldrick, 1997)'
_computing_structure_solution 'SHELXS-97 (Sheldrick, 1990)'
_diffrn_ambient_temperature 173(2)
_diffrn_measured_fraction_theta_full 0.925
_diffrn_measured_fraction_theta_max 0.925
_diffrn_radiation_monochromator graphite
_diffrn_radiation_source 'fine-focus sealed tube'
_diffrn_radiation_type MoK\a
_diffrn_radiation_wavelength 0.71069
_diffrn_reflns_av_R_equivalents 0.0000
_diffrn_reflns_av_sigmaI/netI 0.0329
_diffrn_reflns_limit_h_max 18
_diffrn_reflns_limit_h_min 0
_diffrn_reflns_limit_k_max 18
_diffrn_reflns_limit_k_min -18
_diffrn_reflns_limit_l_max 19
_diffrn_reflns_limit_l_min -17
_diffrn_reflns_number 11503
_diffrn_reflns_theta_full 27.50
_diffrn_reflns_theta_max 27.50
_diffrn_reflns_theta_min 1.46
_exptl_absorpt_coefficient_mu 0.178
_exptl_absorpt_correction_T_max 0.9570
_exptl_absorpt_correction_T_min 0.9324
_exptl_crystal_colour colorless
_exptl_crystal_density_diffrn 1.201
_exptl_crystal_description prism
_exptl_crystal_F_000 1048
_exptl_crystal_size_max 0.40
_exptl_crystal_size_mid 0.30
_exptl_crystal_size_min 0.25
_refine_diff_density_max 1.379
_refine_diff_density_min -0.839
_refine_diff_density_rms 0.200
_refine_ls_extinction_method none
_refine_ls_goodness_of_fit_ref 1.161
_refine_ls_hydrogen_treatment mixed
_refine_ls_matrix_type full
_refine_ls_number_parameters 635
_refine_ls_number_reflns 11503
_refine_ls_number_restraints 0
_refine_ls_restrained_S_all 1.161
_refine_ls_R_factor_all 0.0859
_refine_ls_R_factor_gt 0.0633
_refine_ls_shift/su_max 0.000
_refine_ls_shift/su_mean 0.000
_refine_ls_structure_factor_coef Fsqd
_refine_ls_weighting_details 'calc w=1/[\s^2^(Fo^2^)+(0.1348P)^2^+0.8113P] where P=(Fo^2^+2Fc^2^)/3'
_refine_ls_weighting_scheme calc
_refine_ls_wR_factor_gt 0.1821
_refine_ls_wR_factor_ref 0.2177
_reflns_number_gt 9602
_reflns_number_total 11503
_reflns_threshold_expression >2sigma(I)
_cod_data_source_file ja710615r-file006.cif
_cod_data_source_block Compound_8b
_cod_database_code 4107624

loop_
_symmetry_equiv_pos_as_xyz
'x, y, z'
'-x, -y, -z'

loop_
_atom_site_label
_atom_site_type_symbol
_atom_site_fract_x
_atom_site_fract_y
_atom_site_fract_z
_atom_site_U_iso_or_equiv
_atom_site_adp_type
_atom_site_occupancy
_atom_site_symmetry_multiplicity
_atom_site_calc_flag
_atom_site_refinement_flags
_atom_site_disorder_assembly
_atom_site_disorder_group
Si1 Si 0.25545(5) 0.34971(4) 0.04478(4) 0.02807(15) Uani 1 1 d . . .
B1 B 0.05962(18) 0.24630(16) 0.24793(17) 0.0256(4) Uani 1 1 d . . .
F1 F 0.37358(11) 0.35040(10) -0.04100(10) 0.0381(3) Uani 1 1 d . . .
F2 F 0.09613(9) 0.34286(8) 0.16997(9) 0.0279(3) Uani 1 1 d . . .
K1 K 0.40676(4) 0.27869(4) 0.53627(4) 0.03522(15) Uani 1 1 d . . .
N1 N 0.29030(17) 0.39715(16) 0.43343(18) 0.0410(5) Uani 1 1 d . A .
N2 N 0.5361(2) 0.15998(19) 0.6299(3) 0.0613(7) Uani 1 1 d . A .
O1 O 0.32973(14) 0.44109(12) 0.59451(14) 0.0405(4) Uani 1 1 d . A .
O2 O 0.47304(14) 0.34902(13) 0.66616(13) 0.0414(4) Uani 1 1 d . A .
O3 O 0.23100(15) 0.19366(14) 0.54760(15) 0.0453(4) Uani 1 1 d . A .
O4 O 0.32974(18) 0.09007(13) 0.66511(19) 0.0538(5) Uani 1 1 d . A .
O5 O 0.49172(16) 0.34863(16) 0.31907(15) 0.0508(5) Uani 1 1 d . A .
O6 O 0.6255(4) 0.2757(4) 0.3955(4) 0.0402(17) Uani 0.352(7) 1 d P A 2
O6' O 0.5872(3) 0.2061(3) 0.4177(3) 0.0663(14) Uani 0.648(7) 1 d P A 1
C1 C 0.25755(17) 0.24960(14) 0.15324(16) 0.0286(4) Uani 1 1 d . . .
C2 C 0.16853(16) 0.20923(14) 0.24377(15) 0.0264(4) Uani 1 1 d . . .
C3 C 0.18069(18) 0.14269(16) 0.32443(18) 0.0326(4) Uani 1 1 d . . .
H3A H 0.1222 0.1170 0.3870 0.039 Uiso 1 1 calc R . .
C4 C 0.2749(2) 0.11285(17) 0.3165(2) 0.0392(5) Uani 1 1 d . . .
H4A H 0.2801 0.0673 0.3729 0.047 Uiso 1 1 calc R . .
C5 C 0.3615(2) 0.14951(19) 0.2263(2) 0.0430(6) Uani 1 1 d . . .
H5A H 0.4261 0.1281 0.2197 0.052 Uiso 1 1 calc R . .
C6 C 0.35276(19) 0.21784(17) 0.1458(2) 0.0377(5) Uani 1 1 d . . .
H6A H 0.4122 0.2438 0.0843 0.045 Uiso 1 1 calc R . .
C7 C 0.26465(18) 0.47651(16) 0.05385(16) 0.0313(4) Uani 1 1 d . . .
C8 C 0.3562(2) 0.51117(18) 0.04976(18) 0.0391(5) Uani 1 1 d . . .
H8A H 0.4101 0.4705 0.0421 0.047 Uiso 1 1 calc R . .
C9 C 0.3706(2) 0.6038(2) 0.0566(2) 0.0494(7) Uani 1 1 d . . .
H9A H 0.4331 0.6251 0.0546 0.059 Uiso 1 1 calc R . .
C10 C 0.2937(3) 0.66401(19) 0.0663(2) 0.0499(7) Uani 1 1 d . . .
H10A H 0.3034 0.7273 0.0703 0.060 Uiso 1 1 calc R . .
C11 C 0.2024(2) 0.63252(18) 0.07012(19) 0.0434(6) Uani 1 1 d . . .
H11A H 0.1495 0.6742 0.0767 0.052 Uiso 1 1 calc R . .
C12 C 0.1880(2) 0.53969(16) 0.06441(18) 0.0361(5) Uani 1 1 d . . .
H12A H 0.1247 0.5187 0.0677 0.043 Uiso 1 1 calc R . .
C13 C 0.18679(17) 0.32783(16) -0.03248(16) 0.0305(4) Uani 1 1 d . . .
C14 C 0.1435(2) 0.3996(2) -0.0811(2) 0.0418(6) Uani 1 1 d . . .
H14A H 0.1427 0.4615 -0.0700 0.050 Uiso 1 1 calc R . .
C15 C 0.1016(2) 0.3828(2) -0.1455(2) 0.0518(7) Uani 1 1 d . . .
H15A H 0.0719 0.4327 -0.1771 0.062 Uiso 1 1 calc R . .
C16 C 0.1030(2) 0.2936(2) -0.1637(2) 0.0528(7) Uani 1 1 d . . .
H16A H 0.0751 0.2821 -0.2083 0.063 Uiso 1 1 calc R . .
C17 C 0.1454(3) 0.2211(2) -0.1164(2) 0.0537(7) Uani 1 1 d . . .
H17A H 0.1461 0.1594 -0.1280 0.064 Uiso 1 1 calc R . .
C18 C 0.1868(2) 0.23829(18) -0.05216(19) 0.0427(6) Uani 1 1 d . . .
H18A H 0.2161 0.1878 -0.0206 0.051 Uiso 1 1 calc R . .
C19 C -0.01163(16) 0.25910(14) 0.36518(16) 0.0262(4) Uani 1 1 d . . .
C20 C -0.06963(17) 0.17837(16) 0.44758(16) 0.0299(4) Uani 1 1 d . . .
C21 C -0.11695(18) 0.18326(18) 0.55028(17) 0.0365(5) Uani 1 1 d . . .
H21A H -0.1537 0.1273 0.6029 0.044 Uiso 1 1 calc R . .
C22 C -0.1117(2) 0.2677(2) 0.57744(19) 0.0406(5) Uani 1 1 d . . .
C23 C -0.05915(19) 0.34783(18) 0.49766(19) 0.0363(5) Uani 1 1 d . . .
H23A H -0.0561 0.4069 0.5138 0.044 Uiso 1 1 calc R . .
C24 C -0.01049(17) 0.34540(15) 0.39449(17) 0.0298(4) Uani 1 1 d . . .
C25 C -0.08478(19) 0.08224(16) 0.43041(18) 0.0360(5) Uani 1 1 d . . .
H25A H -0.1301 0.0381 0.4961 0.054 Uiso 1 1 calc R . .
H25B H -0.0188 0.0559 0.4030 0.054 Uiso 1 1 calc R . .
H25C H -0.1153 0.0904 0.3809 0.054 Uiso 1 1 calc R . .
C26 C -0.1598(3) 0.2710(3) 0.6889(2) 0.0620(9) Uani 1 1 d . . .
H26A H -0.1065 0.2733 0.7133 0.093 Uiso 1 1 calc R . .
H26B H -0.2070 0.2136 0.7313 0.093 Uiso 1 1 calc R . .
H26C H -0.1971 0.3283 0.6946 0.093 Uiso 1 1 calc R . .
C27 C 0.0427(2) 0.43953(16) 0.31786(19) 0.0392(5) Uani 1 1 d . . .
H27A H 0.0361 0.4887 0.3547 0.059 Uiso 1 1 calc R . .
H27B H 0.0115 0.4591 0.2691 0.059 Uiso 1 1 calc R . .
H27C H 0.1150 0.4319 0.2801 0.059 Uiso 1 1 calc R . .
C28 C -0.00125(17) 0.19214(15) 0.19901(15) 0.0275(4) Uani 1 1 d . . .
C29 C -0.07611(18) 0.24304(16) 0.17283(17) 0.0311(4) Uani 1 1 d . . .
C30 C -0.1276(2) 0.20675(18) 0.12518(18) 0.0376(5) Uani 1 1 d . . .
H30A H -0.1772 0.2429 0.1091 0.045 Uiso 1 1 calc R . .
C31 C -0.1084(2) 0.1201(2) 0.1008(2) 0.0427(6) Uani 1 1 d . . .
C32 C -0.0360(2) 0.06912(18) 0.12617(19) 0.0391(5) Uani 1 1 d . . .
H32A H -0.0222 0.0089 0.1109 0.047 Uiso 1 1 calc R . .
C33 C 0.01773(18) 0.10282(15) 0.17338(17) 0.0313(4) Uani 1 1 d . . .
C34 C -0.1030(2) 0.34058(17) 0.1914(2) 0.0378(5) Uani 1 1 d . . .
H34A H -0.0488 0.3896 0.1396 0.057 Uiso 1 1 calc R . .
H34B H -0.1102 0.3401 0.2606 0.057 Uiso 1 1 calc R . .
H34C H -0.1674 0.3551 0.1861 0.057 Uiso 1 1 calc R . .
C35 C -0.1632(3) 0.0845(3) 0.0463(3) 0.0688(10) Uani 1 1 d . . .
H35A H -0.2329 0.1040 0.0702 0.103 Uiso 1 1 calc R . .
H35B H -0.1655 0.0144 0.0619 0.103 Uiso 1 1 calc R . .
H35C H -0.1268 0.1123 -0.0285 0.103 Uiso 1 1 calc R . .
C36 C 0.0962(2) 0.03915(17) 0.1927(2) 0.0387(5) Uani 1 1 d . . .
H36A H 0.0943 -0.0193 0.1713 0.058 Uiso 1 1 calc R . .
H36B H 0.0808 0.0220 0.2665 0.058 Uiso 1 1 calc R . .
H36C H 0.1642 0.0736 0.1529 0.058 Uiso 1 1 calc R . .
C37 C 0.2336(2) 0.4621(2) 0.4941(3) 0.0545(7) Uani 1 1 d . . .
H37A H 0.1735 0.4251 0.5546 0.065 Uiso 1 1 calc R A .
H37B H 0.2084 0.5110 0.4514 0.065 Uiso 1 1 calc R . .
C38 C 0.2951(2) 0.51247(19) 0.5316(2) 0.0486(6) Uani 1 1 d . A .
H38A H 0.3540 0.5522 0.4720 0.058 Uiso 1 1 calc R . .
H38B H 0.2524 0.5549 0.5723 0.058 Uiso 1 1 calc R . .
C39 C 0.3762(2) 0.48232(19) 0.6449(2) 0.0449(6) Uani 1 1 d . . .
H39A H 0.3306 0.5260 0.6812 0.054 Uiso 1 1 calc R A .
H39B H 0.4410 0.5199 0.5935 0.054 Uiso 1 1 calc R . .
C40 C 0.3962(2) 0.4040(2) 0.72041(19) 0.0456(6) Uani 1 1 d . A .
H40A H 0.4191 0.4318 0.7632 0.055 Uiso 1 1 calc R . .
H40B H 0.3327 0.3620 0.7668 0.055 Uiso 1 1 calc R . .
C41 C 0.4988(3) 0.2787(2) 0.7364(3) 0.0586(8) Uani 1 1 d . . .
H41A H 0.4371 0.2372 0.7890 0.070 Uiso 1 1 calc R A .
H41B H 0.5279 0.3102 0.7722 0.070 Uiso 1 1 calc R . .
C42 C 0.5760(3) 0.2190(3) 0.6771(3) 0.0675(10) Uani 1 1 d . A .
H42A H 0.6350 0.2622 0.6217 0.081 Uiso 1 1 calc R . .
H42B H 0.6008 0.1759 0.7244 0.081 Uiso 1 1 calc R . .
C43 C 0.2187(3) 0.3315(2) 0.4259(3) 0.0569(8) Uani 1 1 d . . .
H43A H 0.2575 0.3001 0.3708 0.068 Uiso 1 1 calc R A .
H43B H 0.1694 0.3697 0.4052 0.068 Uiso 1 1 calc R . .
C44 C 0.1606(2) 0.2554(2) 0.5243(3) 0.0505(7) Uani 1 1 d . A .
H44A H 0.1243 0.2853 0.5813 0.061 Uiso 1 1 calc R . .
H44B H 0.1096 0.2180 0.5161 0.061 Uiso 1 1 calc R . .
C45 C 0.1813(2) 0.11392(19) 0.6340(2) 0.0467(6) Uani 1 1 d . . .
H45A H 0.1269 0.0820 0.6255 0.056 Uiso 1 1 calc R A .
H45B H 0.1499 0.1355 0.6979 0.056 Uiso 1 1 calc R . .
C46 C 0.2584(2) 0.0460(2) 0.6413(3) 0.0515(7) Uani 1 1 d . A .
H46A H 0.2244 -0.0138 0.6959 0.062 Uiso 1 1 calc R . .
H46B H 0.2943 0.0294 0.5748 0.062 Uiso 1 1 calc R . .
C47 C 0.4031(3) 0.0262(2) 0.6781(4) 0.0788(12) Uani 1 1 d . . .
H47A H 0.4447 0.0100 0.6125 0.095 Uiso 1 1 calc R A .
H47B H 0.3682 -0.0340 0.7317 0.095 Uiso 1 1 calc R . .
C48 C 0.4706(3) 0.0761(2) 0.7107(4) 0.0802(13) Uani 1 1 d . A .
H48A H 0.4268 0.0973 0.7724 0.096 Uiso 1 1 calc R . .
H48B H 0.5145 0.0293 0.7307 0.096 Uiso 1 1 calc R . .
C49 C 0.3611(3) 0.4536(2) 0.3288(2) 0.0548(7) Uani 1 1 d . . .
H49A H 0.4000 0.5046 0.3358 0.066 Uiso 1 1 calc R A .
H49B H 0.3205 0.4854 0.2916 0.066 Uiso 1 1 calc R . .
C50 C 0.4344(3) 0.3967(3) 0.2651(2) 0.0573(8) Uani 1 1 d . A .
H50A H 0.3971 0.3491 0.2518 0.069 Uiso 1 1 calc R . .
H50B H 0.4810 0.4396 0.1979 0.069 Uiso 1 1 calc R . .
C51 C 0.5660(3) 0.2943(3) 0.2640(3) 0.0741(11) Uani 1 1 d . . .
H51A H 0.6129 0.3370 0.1967 0.089 Uiso 1 1 calc R A .
H51B H 0.5319 0.2448 0.2498 0.089 Uiso 1 1 calc R . .
C52 C 0.6238(4) 0.2487(4) 0.3177(4) 0.0976(16) Uani 1 1 d . A .
H52A H 0.5998 0.1796 0.3436 0.117 Uiso 0.352(7) 1 calc PR A 2
H52B H 0.6953 0.2540 0.2659 0.117 Uiso 0.352(7) 1 calc PR A 2
H52C H 0.6587 0.1996 0.2825 0.117 Uiso 0.648(7) 1 calc PR A 1
H52D H 0.6778 0.2978 0.3037 0.117 Uiso 0.648(7) 1 calc PR A 1
C53 C 0.6712(4) 0.2050(4) 0.4521(4) 0.0998(17) Uani 1 1 d . . .
H53A H 0.7155 0.1715 0.4011 0.120 Uiso 0.352(7) 1 calc PR A 2
H53B H 0.7179 0.2436 0.4647 0.120 Uiso 0.352(7) 1 calc PR A 2
H53C H 0.7355 0.1866 0.4035 0.120 Uiso 0.648(7) 1 calc PR A 1
H53D H 0.6838 0.2668 0.4641 0.120 Uiso 0.648(7) 1 calc PR A 1
C54 C 0.6220(3) 0.1300(3) 0.5474(5) 0.0858(14) Uani 1 1 d . A .
H54A H 0.6736 0.1065 0.5737 0.103 Uiso 1 1 calc R . .
H54B H 0.5964 0.0756 0.5322 0.103 Uiso 1 1 calc R . .
O7 O 0.4197(6) -0.0731(5) 0.0182(5) 0.177(3) Uani 1 1 d . . .
H55 H 0.467(2) -0.085(2) 0.038(3) 0.024(7) Uiso 1 1 d . . .
H56 H 0.3753 -0.0450 0.0764 0.076(12) Uiso 1 1 d . . .

loop_
_atom_site_aniso_label
_atom_site_aniso_U_11
_atom_site_aniso_U_22
_atom_site_aniso_U_33
_atom_site_aniso_U_23
_atom_site_aniso_U_13
_atom_site_aniso_U_12
Si1 0.0324(3) 0.0261(3) 0.0246(3) -0.0040(2) -0.0125(2) 0.0034(2)
B1 0.0308(12) 0.0217(10) 0.0233(10) -0.0032(8) -0.0119(9) 0.0022(8)
F1 0.0339(8) 0.0438(8) 0.0302(6) -0.0067(6) -0.0093(6) 0.0039(5)
F2 0.0332(7) 0.0221(6) 0.0264(6) -0.0021(4) -0.0129(5) 0.0026(4)
K1 0.0340(3) 0.0344(3) 0.0407(3) -0.0135(2) -0.0172(2) 0.00702(18)
N1 0.0372(12) 0.0435(12) 0.0473(12) -0.0085(9) -0.0247(10) 0.0039(8)
N2 0.0583(17) 0.0430(13) 0.099(2) -0.0191(14) -0.0501(17) 0.0177(11)
O1 0.0485(11) 0.0300(8) 0.0458(9) -0.0134(7) -0.0207(8) 0.0060(7)
O2 0.0445(11) 0.0443(10) 0.0351(8) -0.0085(7) -0.0176(8) 0.0019(7)
O3 0.0407(11) 0.0457(10) 0.0486(10) -0.0089(8) -0.0197(8) -0.0039(7)
O4 0.0653(14) 0.0300(9) 0.0771(14) -0.0140(9) -0.0407(12) 0.0049(8)
O5 0.0509(12) 0.0645(13) 0.0368(9) -0.0212(9) -0.0142(9) 0.0084(9)
O6 0.039(3) 0.030(3) 0.048(3) -0.013(2) -0.014(2) 0.011(2)
O6' 0.046(2) 0.058(3) 0.080(3) -0.031(2) -0.0061(18) 0.0089(16)
C1 0.0335(11) 0.0233(9) 0.0306(10) -0.0073(8) -0.0152(9) 0.0058(7)
C2 0.0332(11) 0.0227(9) 0.0252(9) -0.0057(7) -0.0144(8) 0.0042(7)
C3 0.0382(12) 0.0278(10) 0.0318(10) -0.0028(8) -0.0176(9) 0.0052(8)
C4 0.0443(14) 0.0326(11) 0.0417(12) -0.0007(9) -0.0246(11) 0.0094(9)
C5 0.0364(14) 0.0380(13) 0.0525(14) -0.0025(11) -0.0228(11) 0.0115(9)
C6 0.0310(12) 0.0340(11) 0.0400(12) -0.0020(9) -0.0120(10) 0.0061(8)
C7 0.0373(12) 0.0290(10) 0.0237(9) -0.0013(8) -0.0121(8) -0.0019(8)
C8 0.0404(14) 0.0387(12) 0.0344(11) -0.0053(9) -0.0142(10) -0.0058(9)
C9 0.0545(18) 0.0456(15) 0.0434(14) -0.0081(11) -0.0170(12) -0.0160(12)
C10 0.072(2) 0.0315(12) 0.0392(13) -0.0087(10) -0.0160(13) -0.0102(12)
C11 0.0615(17) 0.0297(11) 0.0328(11) -0.0067(9) -0.0149(11) 0.0062(10)
C12 0.0451(14) 0.0295(11) 0.0325(11) -0.0055(8) -0.0167(10) 0.0031(9)
C13 0.0337(12) 0.0309(10) 0.0240(9) -0.0056(8) -0.0104(8) 0.0030(8)
C14 0.0505(15) 0.0445(14) 0.0411(12) -0.0181(11) -0.0265(12) 0.0171(11)
C15 0.0585(18) 0.0658(19) 0.0485(15) -0.0227(14) -0.0360(14) 0.0229(14)
C16 0.0599(19) 0.0643(19) 0.0430(14) -0.0156(13) -0.0288(14) -0.0035(14)
C17 0.082(2) 0.0410(14) 0.0436(14) -0.0110(11) -0.0307(15) -0.0094(13)
C18 0.0650(17) 0.0293(11) 0.0347(12) -0.0037(9) -0.0243(12) 0.0009(10)
C19 0.0268(11) 0.0266(10) 0.0270(9) -0.0057(7) -0.0140(8) 0.0050(7)
C20 0.0303(11) 0.0311(11) 0.0275(10) -0.0048(8) -0.0132(8) 0.0026(8)
C21 0.0340(13) 0.0447(13) 0.0264(10) -0.0054(9) -0.0105(9) 0.0007(9)
C22 0.0387(14) 0.0540(15) 0.0298(11) -0.0157(10) -0.0127(10) 0.0061(10)
C23 0.0363(13) 0.0423(13) 0.0360(11) -0.0185(10) -0.0162(10) 0.0088(9)
C24 0.0333(12) 0.0295(10) 0.0323(10) -0.0110(8) -0.0179(9) 0.0080(8)
C25 0.0412(13) 0.0296(11) 0.0310(10) -0.0016(8) -0.0126(9) -0.0023(9)
C26 0.066(2) 0.081(2) 0.0318(13) -0.0244(14) -0.0075(13) -0.0021(16)
C27 0.0593(16) 0.0265(11) 0.0376(12) -0.0094(9) -0.0254(11) 0.0053(10)
C28 0.0330(11) 0.0250(9) 0.0234(9) -0.0043(7) -0.0122(8) 0.0020(7)
C29 0.0364(12) 0.0288(10) 0.0284(10) -0.0037(8) -0.0161(9) 0.0020(8)
C30 0.0410(13) 0.0425(13) 0.0339(11) -0.0080(9) -0.0214(10) 0.0038(9)
C31 0.0469(15) 0.0500(15) 0.0390(12) -0.0158(11) -0.0229(11) -0.0009(11)
C32 0.0476(15) 0.0359(12) 0.0378(12) -0.0151(10) -0.0186(11) -0.0005(10)
C33 0.0389(12) 0.0268(10) 0.0277(10) -0.0071(8) -0.0135(9) 0.0028(8)
C34 0.0405(13) 0.0296(11) 0.0508(14) -0.0083(10) -0.0282(11) 0.0094(9)
C35 0.074(2) 0.084(3) 0.083(2) -0.048(2) -0.052(2) 0.0151(18)
C36 0.0517(15) 0.0279(11) 0.0430(12) -0.0146(9) -0.0235(11) 0.0097(9)
C37 0.0429(17) 0.0498(16) 0.077(2) -0.0174(14) -0.0321(15) 0.0168(12)
C38 0.0503(17) 0.0339(13) 0.0599(16) -0.0142(12) -0.0212(13) 0.0133(11)
C39 0.0502(16) 0.0382(13) 0.0449(13) -0.0205(11) -0.0130(11) -0.0013(10)
C40 0.0511(16) 0.0515(15) 0.0307(11) -0.0157(11) -0.0108(11) -0.0023(11)
C41 0.074(2) 0.0564(18) 0.0548(17) -0.0031(14) -0.0430(17) 0.0007(15)
C42 0.070(2) 0.0552(19) 0.097(3) -0.0098(18) -0.060(2) 0.0114(15)
C43 0.0578(19) 0.0615(18) 0.0657(19) -0.0079(15) -0.0445(17) -0.0030(14)
C44 0.0407(16) 0.0531(16) 0.0642(18) -0.0132(13) -0.0296(14) -0.0006(11)
C45 0.0472(16) 0.0394(13) 0.0497(14) -0.0145(11) -0.0144(12) -0.0093(10)
C46 0.0609(19) 0.0337(13) 0.0610(17) -0.0174(12) -0.0234(14) -0.0044(11)
C47 0.087(3) 0.0304(14) 0.133(4) -0.0137(18) -0.064(3) 0.0142(15)
C48 0.091(3) 0.0416(17) 0.126(4) 0.0000(19) -0.076(3) 0.0129(17)
C49 0.0577(19) 0.0570(17) 0.0510(16) 0.0008(13) -0.0326(15) -0.0011(13)
C50 0.068(2) 0.071(2) 0.0371(13) -0.0130(13) -0.0266(14) -0.0019(15)
C51 0.071(2) 0.097(3) 0.0519(18) -0.043(2) -0.0102(17) 0.018(2)
C52 0.096(4) 0.102(3) 0.102(4) -0.065(3) -0.029(3) 0.055(3)
C53 0.079(3) 0.126(4) 0.108(4) -0.052(3) -0.043(3) 0.072(3)
C54 0.066(3) 0.075(3) 0.151(5) -0.057(3) -0.065(3) 0.046(2)
O7 0.203(7) 0.163(5) 0.137(4) -0.080(4) -0.018(4) -0.062(5)

loop_
_atom_type_symbol
_atom_type_description
_atom_type_scat_dispersion_real
_atom_type_scat_dispersion_imag
_atom_type_scat_source
C C 0.0033 0.0016 'International Tables Vol C Tables 4.2.6.8 and 6.1.1.4'
H H 0.0000 0.0000 'International Tables Vol C Tables 4.2.6.8 and 6.1.1.4'
B B 0.0013 0.0007 'International Tables Vol C Tables 4.2.6.8 and 6.1.1.4'
N N 0.0061 0.0033 'International Tables Vol C Tables 4.2.6.8 and 6.1.1.4'
O O 0.0106 0.0060 'International Tables Vol C Tables 4.2.6.8 and 6.1.1.4'
F F 0.0171 0.0103 'International Tables Vol C Tables 4.2.6.8 and 6.1.1.4'
Si Si 0.0817 0.0704 'International Tables Vol C Tables 4.2.6.8 and 6.1.1.4'
K K 0.2009 0.2494 'International Tables Vol C Tables 4.2.6.8 and 6.1.1.4'

loop_
_geom_angle_atom_site_label_1
_geom_angle_atom_site_label_2
_geom_angle_atom_site_label_3
_geom_angle
F1 Si1 C1 98.69(9)
F1 Si1 C13 98.53(9)
C1 Si1 C13 119.58(10)
F1 Si1 C7 97.48(9)
C1 Si1 C7 117.94(9)
C13 Si1 C7 116.42(10)
F1 Si1 F2 176.44(7)
C1 Si1 F2 77.84(8)
C13 Si1 F2 83.99(8)
C7 Si1 F2 83.57(8)
F2 B1 C2 99.91(16)
F2 B1 C28 102.44(15)
C2 B1 C28 118.16(17)
F2 B1 C19 110.60(16)
C2 B1 C19 109.20(16)
C28 B1 C19 115.03(17)
B1 F2 Si1 113.87(11)
O1 K1 O3 98.89(6)
O1 K1 O5 100.95(6)
O3 K1 O5 93.78(6)
O1 K1 O6' 143.06(9)
O3 K1 O6' 113.49(10)
O5 K1 O6' 61.18(10)
O1 K1 O4 122.94(6)
O3 K1 O4 60.03(6)
O5 K1 O4 130.31(7)
O6' K1 O4 89.72(10)
O1 K1 O2 61.01(5)
O3 K1 O2 138.71(6)
O5 K1 O2 123.91(6)
O6' K1 O2 100.43(10)
O4 K1 O2 98.98(6)
O1 K1 N1 60.42(6)
O3 K1 N1 61.72(6)
O5 K1 N1 59.65(6)
O6' K1 N1 119.86(11)
O4 K1 N1 121.30(6)
O2 K1 N1 120.38(6)
O1 K1 O6 122.14(11)
O3 K1 O6 130.50(11)
O5 K1 O6 54.99(11)
O6' K1 O6 20.93(12)
O4 K1 O6 108.68(11)
O2 K1 O6 88.52(11)
N1 K1 O6 113.61(11)
O1 K1 N2 121.03(7)
O3 K1 N2 119.93(7)
O5 K1 N2 117.17(8)
O6' K1 N2 57.12(12)
O4 K1 N2 60.77(7)
O2 K1 N2 60.55(7)
N1 K1 N2 176.79(8)
O6 K1 N2 63.18(12)
C37 N1 C43 109.9(2)
C37 N1 C49 109.6(2)
C43 N1 C49 110.0(2)
C37 N1 K1 110.01(16)
C43 N1 K1 107.67(16)
C49 N1 K1 109.67(16)
C48 N2 C54 111.3(3)
C48 N2 C42 109.6(3)
C54 N2 C42 109.9(3)
C48 N2 K1 107.94(18)
C54 N2 K1 109.0(2)
C42 N2 K1 108.92(17)
C39 O1 C38 111.9(2)
C39 O1 K1 117.12(15)
C38 O1 K1 121.26(15)
C41 O2 C40 110.4(2)
C41 O2 K1 115.85(17)
C40 O2 K1 108.46(15)
C45 O3 C44 112.3(2)
C45 O3 K1 115.94(16)
C44 O3 K1 117.69(15)
C47 O4 C46 111.6(2)
C47 O4 K1 116.7(2)
C46 O4 K1 113.21(17)
C51 O5 C50 113.8(3)
C51 O5 K1 115.7(2)
C50 O5 K1 122.38(17)
C52 O6 C53 110.8(4)
C52 O6 K1 105.2(4)
C53 O6 K1 108.2(3)
C52 O6' C53 108.9(4)
C52 O6' K1 113.5(3)
C53 O6' K1 115.3(3)
C6 C1 C2 119.35(19)
C6 C1 Si1 118.01(17)
C2 C1 Si1 122.54(16)
C3 C2 C1 117.5(2)
C3 C2 B1 124.74(19)
C1 C2 B1 117.69(17)
C4 C3 C2 122.5(2)
C4 C3 H3A 118.8
C2 C3 H3A 118.8
C5 C4 C3 119.9(2)
C5 C4 H4A 120.0
C3 C4 H4A 120.0
C4 C5 C6 119.2(2)
C4 C5 H5A 120.4
C6 C5 H5A 120.4
C5 C6 C1 121.4(2)
C5 C6 H6A 119.3
C1 C6 H6A 119.3
C8 C7 C12 116.7(2)
C8 C7 Si1 117.34(18)
C12 C7 Si1 125.93(18)
C9 C8 C7 121.9(3)
C9 C8 H8A 119.1
C7 C8 H8A 119.1
C10 C9 C8 119.7(3)
C10 C9 H9A 120.2
C8 C9 H9A 120.2
C9 C10 C11 120.1(2)
C9 C10 H10A 120.0
C11 C10 H10A 120.0
C10 C11 C12 120.0(3)
C10 C11 H11A 120.0
C12 C11 H11A 120.0
C11 C12 C7 121.6(2)
C11 C12 H12A 119.2
C7 C12 H12A 119.2
C14 C13 C18 116.9(2)
C14 C13 Si1 123.27(18)
C18 C13 Si1 119.51(18)
C15 C14 C13 121.6(2)
C15 C14 H14A 119.2
C13 C14 H14A 119.2
C16 C15 C14 120.1(3)
C16 C15 H15A 119.9
C14 C15 H15A 119.9
C15 C16 C17 119.4(3)
C15 C16 H16A 120.3
C17 C16 H16A 120.3
C16 C17 C18 120.1(3)
C16 C17 H17A 119.9
C18 C17 H17A 119.9
C17 C18 C13 121.8(2)
C17 C18 H18A 119.1
C13 C18 H18A 119.1
C24 C19 C20 115.04(19)
C24 C19 B1 124.01(18)
C20 C19 B1 120.53(18)
C21 C20 C19 121.9(2)
C21 C20 C25 115.5(2)
C19 C20 C25 122.59(19)
C22 C21 C20 121.9(2)
C22 C21 H21A 119.0
C20 C21 H21A 119.0
C23 C22 C21 116.8(2)
C23 C22 C26 121.9(3)
C21 C22 C26 121.3(3)
C22 C23 C24 122.8(2)
C22 C23 H23A 118.6
C24 C23 H23A 118.6
C23 C24 C19 121.5(2)
C23 C24 C27 115.5(2)
C19 C24 C27 123.02(19)
C20 C25 H25A 109.5
C20 C25 H25B 109.5
H25A C25 H25B 109.5
C20 C25 H25C 109.5
H25A C25 H25C 109.5
H25B C25 H25C 109.5
C22 C26 H26A 109.5
C22 C26 H26B 109.5
H26A C26 H26B 109.5
C22 C26 H26C 109.5
H26A C26 H26C 109.5
H26B C26 H26C 109.5
C24 C27 H27A 109.5
C24 C27 H27B 109.5
H27A C27 H27B 109.5
C24 C27 H27C 109.5
H27A C27 H27C 109.5
H27B C27 H27C 109.5
C29 C28 C33 115.71(19)
C29 C28 B1 116.81(18)
C33 C28 B1 127.33(19)
C30 C29 C28 121.6(2)
C30 C29 C34 115.9(2)
C28 C29 C34 122.5(2)
C31 C30 C29 122.0(2)
C31 C30 H30A 119.0
C29 C30 H30A 119.0
C30 C31 C32 117.3(2)
C30 C31 C35 120.5(3)
C32 C31 C35 122.2(3)
C31 C32 C33 122.7(2)
C31 C32 H32A 118.7
C33 C32 H32A 118.7
C32 C33 C28 120.7(2)
C32 C33 C36 115.6(2)
C28 C33 C36 123.7(2)
C29 C34 H34A 109.5
C29 C34 H34B 109.5
H34A C34 H34B 109.5
C29 C34 H34C 109.5
H34A C34 H34C 109.5
H34B C34 H34C 109.5
C31 C35 H35A 109.5
C31 C35 H35B 109.5
H35A C35 H35B 109.5
C31 C35 H35C 109.5
H35A C35 H35C 109.5
H35B C35 H35C 109.5
C33 C36 H36A 109.5
C33 C36 H36B 109.5
H36A C36 H36B 109.5
C33 C36 H36C 109.5
H36A C36 H36C 109.5
H36B C36 H36C 109.5
N1 C37 C38 114.0(2)
N1 C37 H37A 108.8
C38 C37 H37A 108.8
N1 C37 H37B 108.8
C38 C37 H37B 108.8
H37A C37 H37B 107.7
O1 C38 C37 108.2(2)
O1 C38 H38A 110.1
C37 C38 H38A 110.1
O1 C38 H38B 110.1
C37 C38 H38B 110.1
H38A C38 H38B 108.4
O1 C39 C40 108.9(2)
O1 C39 H39A 109.9
C40 C39 H39A 109.9
O1 C39 H39B 109.9
C40 C39 H39B 109.9
H39A C39 H39B 108.3
O2 C40 C39 109.6(2)
O2 C40 H40A 109.8
C39 C40 H40A 109.8
O2 C40 H40B 109.8
C39 C40 H40B 109.8
H40A C40 H40B 108.2
O2 C41 C42 108.9(3)
O2 C41 H41A 109.9
C42 C41 H41A 109.9
O2 C41 H41B 109.9
C42 C41 H41B 109.9
H41A C41 H41B 108.3
N2 C42 C41 114.2(3)
N2 C42 H42A 108.7
C41 C42 H42A 108.7
N2 C42 H42B 108.7
C41 C42 H42B 108.7
H42A C42 H42B 107.6
N1 C43 C44 114.0(2)
N1 C43 H43A 108.7
C44 C43 H43A 108.7
N1 C43 H43B 108.7
C44 C43 H43B 108.7
H43A C43 H43B 107.6
O3 C44 C43 108.6(3)
O3 C44 H44A 110.0
C43 C44 H44A 110.0
O3 C44 H44B 110.0
C43 C44 H44B 110.0
H44A C44 H44B 108.3
O3 C45 C46 108.2(2)
O3 C45 H45A 110.1
C46 C45 H45A 110.1
O3 C45 H45B 110.1
C46 C45 H45B 110.1
H45A C45 H45B 108.4
O4 C46 C45 109.0(2)
O4 C46 H46A 109.9
C45 C46 H46A 109.9
O4 C46 H46B 109.9
C45 C46 H46B 109.9
H46A C46 H46B 108.3
O4 C47 C48 107.9(3)
O4 C47 H47A 110.1
C48 C47 H47A 110.1
O4 C47 H47B 110.1
C48 C47 H47B 110.1
H47A C47 H47B 108.4
N2 C48 C47 114.1(4)
N2 C48 H48A 108.7
C47 C48 H48A 108.7
N2 C48 H48B 108.7
C47 C48 H48B 108.7
H48A C48 H48B 107.6
N1 C49 C50 114.6(3)
N1 C49 H49A 108.6
C50 C49 H49A 108.6
N1 C49 H49B 108.6
C50 C49 H49B 108.6
H49A C49 H49B 107.6
O5 C50 C49 109.1(2)
O5 C50 H50A 109.9
C49 C50 H50A 109.9
O5 C50 H50B 109.9
C49 C50 H50B 109.9
H50A C50 H50B 108.3
O5 C51 C52 113.1(3)
O5 C51 H51A 109.0
C52 C51 H51A 109.0
O5 C51 H51B 109.0
C52 C51 H51B 109.0
H51A C51 H51B 107.8
O6 C52 O6' 47.9(3)
O6 C52 C51 121.4(4)
O6' C52 C51 125.7(5)
O6 C52 H52A 107.0
O6' C52 H52A 60.0
C51 C52 H52A 107.0
O6 C52 H52B 107.0
O6' C52 H52B 127.3
C51 C52 H52B 107.0
H52A C52 H52B 106.7
O6 C52 H52C 132.7
O6' C52 H52C 105.9
C51 C52 H52C 105.9
H52A C52 H52C 56.2
H52B C52 H52C 52.9
O6 C52 H52D 61.3
O6' C52 H52D 105.9
C51 C52 H52D 105.9
H52A C52 H52D 146.0
H52B C52 H52D 54.7
H52C C52 H52D 106.2
C54 C53 O6 129.5(4)
C54 C53 O6' 96.4(5)
O6 C53 O6' 42.2(3)
C54 C53 H53A 104.9
O6 C53 H53A 104.9
O6' C53 H53A 93.4
C54 C53 H53B 104.9
O6 C53 H53B 104.9
O6' C53 H53B 146.1
H53A C53 H53B 105.8
C54 C53 H53C 112.5
O6 C53 H53C 110.6
O6' C53 H53C 112.5
H53A C53 H53C 22.4
H53B C53 H53C 83.4
C54 C53 H53D 112.5
O6 C53 H53D 74.8
O6' C53 H53D 112.5
H53A C53 H53D 130.7
H53B C53 H53D 34.8
H53C C53 H53D 110.0
C53 C54 N2 114.5(3)
C53 C54 H54A 108.6
N2 C54 H54A 108.6
C53 C54 H54B 108.6
N2 C54 H54B 108.6
H54A C54 H54B 107.6
H55 O7 H56 96(3)

loop_
_geom_bond_atom_site_label_1
_geom_bond_atom_site_label_2
_geom_bond_distance
Si1 F1 1.6516(15)
Si1 C1 1.876(2)
Si1 C13 1.876(2)
Si1 C7 1.885(2)
Si1 F2 2.2655(14)
B1 F2 1.508(2)
B1 C2 1.633(3)
B1 C28 1.661(3)
B1 C19 1.663(3)
K1 O1 2.7564(18)
K1 O3 2.7773(19)
K1 O5 2.822(2)
K1 O6' 2.827(3)
K1 O4 2.842(2)
K1 O2 2.8611(18)
K1 N1 2.952(2)
K1 O6 2.989(5)
K1 N2 3.019(2)
N1 C37 1.462(4)
N1 C43 1.479(3)
N1 C49 1.482(4)
N2 C48 1.477(5)
N2 C54 1.485(5)
N2 C42 1.485(4)
O1 C39 1.421(3)
O1 C38 1.432(3)
O2 C41 1.418(3)
O2 C40 1.433(3)
O3 C45 1.418(3)
O3 C44 1.428(3)
O4 C47 1.429(4)
O4 C46 1.430(3)
O5 C51 1.412(4)
O5 C50 1.427(4)
O6 C52 1.313(7)
O6 C53 1.473(7)
O6' C52 1.321(7)
O6' C53 1.497(7)
C1 C6 1.410(3)
C1 C2 1.416(3)
C2 C3 1.398(3)
C3 C4 1.386(3)
C3 H3A 0.9500
C4 C5 1.385(4)
C4 H4A 0.9500
C5 C6 1.387(3)
C5 H5A 0.9500
C6 H6A 0.9500
C7 C8 1.401(3)
C7 C12 1.402(3)
C8 C9 1.396(4)
C8 H8A 0.9500
C9 C10 1.378(5)
C9 H9A 0.9500
C10 C11 1.381(4)
C10 H10A 0.9500
C11 C12 1.393(3)
C11 H11A 0.9500
C12 H12A 0.9500
C13 C14 1.394(3)
C13 C18 1.398(3)
C14 C15 1.389(4)
C14 H14A 0.9500
C15 C16 1.381(4)
C15 H15A 0.9500
C16 C17 1.382(4)
C16 H16A 0.9500
C17 C18 1.384(4)
C17 H17A 0.9500
C18 H18A 0.9500
C19 C24 1.424(3)
C19 C20 1.426(3)
C20 C21 1.401(3)
C20 C25 1.512(3)
C21 C22 1.393(4)
C21 H21A 0.9500
C22 C23 1.385(4)
C22 C26 1.511(3)
C23 C24 1.397(3)
C23 H23A 0.9500
C24 C27 1.510(3)
C25 H25A 0.9800
C25 H25B 0.9800
C25 H25C 0.9800
C26 H26A 0.9800
C26 H26B 0.9800
C26 H26C 0.9800
C27 H27A 0.9800
C27 H27B 0.9800
C27 H27C 0.9800
C28 C29 1.422(3)
C28 C33 1.426(3)
C29 C30 1.401(3)
C29 C34 1.516(3)
C30 C31 1.381(4)
C30 H30A 0.9500
C31 C32 1.387(4)
C31 C35 1.517(4)
C32 C33 1.402(3)
C32 H32A 0.9500
C33 C36 1.516(3)
C34 H34A 0.9800
C34 H34B 0.9800
C34 H34C 0.9800
C35 H35A 0.9800
C35 H35B 0.9800
C35 H35C 0.9800
C36 H36A 0.9800
C36 H36B 0.9800
C36 H36C 0.9800
C37 C38 1.508(4)
C37 H37A 0.9900
C37 H37B 0.9900
C38 H38A 0.9900
C38 H38B 0.9900
C39 C40 1.488(4)
C39 H39A 0.9900
C39 H39B 0.9900
C40 H40A 0.9900
C40 H40B 0.9900
C41 C42 1.511(5)
C41 H41A 0.9900
C41 H41B 0.9900
C42 H42A 0.9900
C42 H42B 0.9900
C43 C44 1.501(4)
C43 H43A 0.9900
C43 H43B 0.9900
C44 H44A 0.9900
C44 H44B 0.9900
C45 C46 1.485(4)
C45 H45A 0.9900
C45 H45B 0.9900
C46 H46A 0.9900
C46 H46B 0.9900
C47 C48 1.519(5)
C47 H47A 0.9900
C47 H47B 0.9900
C48 H48A 0.9900
C48 H48B 0.9900
C49 C50 1.486(5)
C49 H49A 0.9900
C49 H49B 0.9900
C50 H50A 0.9900
C50 H50B 0.9900
C51 C52 1.419(7)
C51 H51A 0.9900
C51 H51B 0.9900
C52 H52A 0.9900
C52 H52B 0.9900
C52 H52C 0.9900
C52 H52D 0.9900
C53 C54 1.449(7)
C53 H53A 0.9900
C53 H53B 0.9900
C53 H53C 0.9900
C53 H53D 0.9900
C54 H54A 0.9900
C54 H54B 0.9900
O7 H55 0.84(3)
O7 H56 1.011(6)

loop_
_geom_torsion_atom_site_label_1
_geom_torsion_atom_site_label_2
_geom_torsion_atom_site_label_3
_geom_torsion_atom_site_label_4
_geom_torsion
C2 B1 F2 Si1 29.18(16)
C28 B1 F2 Si1 -92.76(15)
C19 B1 F2 Si1 144.17(12)
F1 Si1 F2 B1 -37.7(11)
C1 Si1 F2 B1 -24.58(13)
C13 Si1 F2 B1 97.45(13)
C7 Si1 F2 B1 -145.02(13)
O1 K1 N1 C37 -15.79(18)
O3 K1 N1 C37 104.7(2)
O5 K1 N1 C37 -141.6(2)
O6' K1 N1 C37 -153.0(2)
O4 K1 N1 C37 96.96(19)
O2 K1 N1 C37 -27.7(2)
O6 K1 N1 C37 -130.6(2)
N2 K1 N1 C37 -133.6(12)
O1 K1 N1 C43 -135.5(2)
O3 K1 N1 C43 -15.04(19)
O5 K1 N1 C43 98.7(2)
O6' K1 N1 C43 87.3(2)
O4 K1 N1 C43 -22.8(2)
O2 K1 N1 C43 -147.39(19)
O6 K1 N1 C43 109.7(2)
N2 K1 N1 C43 106.6(12)
O1 K1 N1 C49 104.81(19)
O3 K1 N1 C49 -134.7(2)
O5 K1 N1 C49 -21.02(17)
O6' K1 N1 C49 -32.4(2)
O4 K1 N1 C49 -142.43(18)
O2 K1 N1 C49 92.94(19)
O6 K1 N1 C49 -10.0(2)
N2 K1 N1 C49 -13.0(13)
O1 K1 N2 C48 100.2(3)
O3 K1 N2 C48 -23.5(3)
O5 K1 N2 C48 -135.9(3)
O6' K1 N2 C48 -123.6(3)
O4 K1 N2 C48 -12.8(2)
O2 K1 N2 C48 108.6(3)
N1 K1 N2 C48 -143.7(12)
O6 K1 N2 C48 -146.8(3)
O1 K1 N2 C54 -138.8(2)
O3 K1 N2 C54 97.6(2)
O5 K1 N2 C54 -14.8(3)
O6' K1 N2 C54 -2.5(2)
O4 K1 N2 C54 108.3(2)
O2 K1 N2 C54 -130.3(3)
N1 K1 N2 C54 -22.6(13)
O6 K1 N2 C54 -25.7(2)
O1 K1 N2 C42 -18.8(3)
O3 K1 N2 C42 -142.5(2)
O5 K1 N2 C42 105.1(2)
O6' K1 N2 C42 117.4(3)
O4 K1 N2 C42 -131.8(3)
O2 K1 N2 C42 -10.4(2)
N1 K1 N2 C42 97.4(12)
O6 K1 N2 C42 94.3(3)
O3 K1 O1 C39 151.25(17)
O5 K1 O1 C39 -113.10(17)
O6' K1 O1 C39 -57.2(2)
O4 K1 O1 C39 91.32(18)
O2 K1 O1 C39 9.74(16)
N1 K1 O1 C39 -158.55(18)
O6 K1 O1 C39 -57.8(2)
N2 K1 O1 C39 18.14(19)
O3 K1 O1 C38 -65.55(19)
O5 K1 O1 C38 30.1(2)
O6' K1 O1 C38 86.0(3)
O4 K1 O1 C38 -125.48(19)
O2 K1 O1 C38 152.9(2)
N1 K1 O1 C38 -15.36(18)
O6 K1 O1 C38 85.4(2)
N2 K1 O1 C38 161.33(19)
O1 K1 O2 C41 149.0(2)
O3 K1 O2 C41 80.3(2)
O5 K1 O2 C41 -127.3(2)
O6' K1 O2 C41 -65.2(2)
O4 K1 O2 C41 26.2(2)
N1 K1 O2 C41 160.8(2)
O6 K1 O2 C41 -82.5(2)
N2 K1 O2 C41 -22.7(2)
O1 K1 O2 C40 24.25(14)
O3 K1 O2 C40 -44.46(18)
O5 K1 O2 C40 107.89(15)
O6' K1 O2 C40 170.06(17)
O4 K1 O2 C40 -98.56(15)
N1 K1 O2 C40 36.06(17)
O6 K1 O2 C40 152.76(18)
N2 K1 O2 C40 -147.48(17)
O1 K1 O3 C45 -104.92(18)
O5 K1 O3 C45 153.36(18)
O6' K1 O3 C45 93.2(2)
O4 K1 O3 C45 18.11(17)
O2 K1 O3 C45 -49.3(2)
N1 K1 O3 C45 -154.27(19)
O6 K1 O3 C45 107.8(2)
N2 K1 O3 C45 28.9(2)
O1 K1 O3 C44 32.1(2)
O5 K1 O3 C44 -69.6(2)
O6' K1 O3 C44 -129.8(2)
O4 K1 O3 C44 155.1(2)
O2 K1 O3 C44 87.7(2)
N1 K1 O3 C44 -17.27(19)
O6 K1 O3 C44 -115.2(2)
N2 K1 O3 C44 165.88(19)
O1 K1 O4 C47 -130.9(3)
O3 K1 O4 C47 148.4(3)
O5 K1 O4 C47 81.3(3)
O6' K1 O4 C47 30.8(3)
O2 K1 O4 C47 -69.7(3)
N1 K1 O4 C47 156.2(2)
O6 K1 O4 C47 21.8(3)
N2 K1 O4 C47 -20.9(3)
O1 K1 O4 C46 97.63(19)
O3 K1 O4 C46 16.89(18)
O5 K1 O4 C46 -50.2(2)
O6' K1 O4 C46 -100.7(2)
O2 K1 O4 C46 158.80(19)
N1 K1 O4 C46 24.7(2)
O6 K1 O4 C46 -109.7(2)
N2 K1 O4 C46 -152.4(2)
O1 K1 O5 C51 160.0(2)
O3 K1 O5 C51 -100.2(2)
O6' K1 O5 C51 14.6(3)
O4 K1 O5 C51 -47.1(3)
O2 K1 O5 C51 97.7(2)
N1 K1 O5 C51 -154.1(3)
O6 K1 O5 C51 38.3(3)
N2 K1 O5 C51 26.4(3)
O1 K1 O5 C50 -53.2(2)
O3 K1 O5 C50 46.6(2)
O6' K1 O5 C50 161.4(3)
O4 K1 O5 C50 99.7(2)
O2 K1 O5 C50 -115.5(2)
N1 K1 O5 C50 -7.3(2)
O6 K1 O5 C50 -175.0(3)
N2 K1 O5 C50 173.2(2)
O1 K1 O6 C52 -123.1(3)
O3 K1 O6 C52 17.8(4)
O5 K1 O6 C52 -42.7(3)
O6' K1 O6 C52 57.9(4)
O4 K1 O6 C52 84.0(4)
O2 K1 O6 C52 -177.0(4)
N1 K1 O6 C52 -54.3(4)
N2 K1 O6 C52 125.5(4)
O1 K1 O6 C53 118.5(3)
O3 K1 O6 C53 -100.6(4)
O5 K1 O6 C53 -161.1(4)
O6' K1 O6 C53 -60.5(4)
O4 K1 O6 C53 -34.5(4)
O2 K1 O6 C53 64.5(4)
N1 K1 O6 C53 -172.7(3)
N2 K1 O6 C53 7.1(3)
O1 K1 O6' C52 -63.8(4)
O3 K1 O6' C52 85.4(4)
O5 K1 O6' C52 4.4(4)
O4 K1 O6' C52 142.2(4)
O2 K1 O6' C52 -118.7(4)
N1 K1 O6' C52 15.6(4)
O6 K1 O6' C52 -62.4(5)
N2 K1 O6' C52 -163.1(4)
O1 K1 O6' C53 62.8(4)
O3 K1 O6' C53 -148.0(3)
O5 K1 O6' C53 131.0(4)
O4 K1 O6' C53 -91.2(4)
O2 K1 O6' C53 7.9(4)
N1 K1 O6' C53 142.2(3)
O6 K1 O6' C53 64.2(5)
N2 K1 O6' C53 -36.5(3)
F1 Si1 C1 C6 12.7(2)
C13 Si1 C1 C6 117.74(19)
C7 Si1 C1 C6 -90.6(2)
F2 Si1 C1 C6 -166.47(19)
F1 Si1 C1 C2 -170.98(17)
C13 Si1 C1 C2 -66.0(2)
C7 Si1 C1 C2 85.7(2)
F2 Si1 C1 C2 9.83(16)
C6 C1 C2 C3 3.4(3)
Si1 C1 C2 C3 -172.86(16)
C6 C1 C2 B1 -178.6(2)
Si1 C1 C2 B1 5.2(3)
F2 B1 C2 C3 154.52(19)
C28 B1 C2 C3 -95.5(2)
C19 B1 C2 C3 38.5(3)
F2 B1 C2 C1 -23.4(2)
C28 B1 C2 C1 86.6(2)
C19 B1 C2 C1 -139.39(18)
C1 C2 C3 C4 -2.8(3)
B1 C2 C3 C4 179.3(2)
C2 C3 C4 C5 0.3(4)
C3 C4 C5 C6 1.7(4)
C4 C5 C6 C1 -1.0(4)
C2 C1 C6 C5 -1.6(4)
Si1 C1 C6 C5 174.8(2)
F1 Si1 C7 C8 -37.86(18)
C1 Si1 C7 C8 66.2(2)
C13 Si1 C7 C8 -141.29(17)
F2 Si1 C7 C8 138.72(17)
F1 Si1 C7 C12 142.18(19)
C1 Si1 C7 C12 -113.8(2)
C13 Si1 C7 C12 38.7(2)
F2 Si1 C7 C12 -41.25(19)
C12 C7 C8 C9 0.5(3)
Si1 C7 C8 C9 -179.5(2)
C7 C8 C9 C10 -0.9(4)
C8 C9 C10 C11 0.6(4)
C9 C10 C11 C12 0.1(4)
C10 C11 C12 C7 -0.5(4)
C8 C7 C12 C11 0.3(3)
Si1 C7 C12 C11 -179.78(18)
F1 Si1 C13 C14 -103.1(2)
C1 Si1 C13 C14 151.8(2)
C7 Si1 C13 C14 -0.3(2)
F2 Si1 C13 C14 79.4(2)
F1 Si1 C13 C18 70.1(2)
C1 Si1 C13 C18 -35.0(2)
C7 Si1 C13 C18 172.91(18)
F2 Si1 C13 C18 -107.35(19)
C18 C13 C14 C15 0.5(4)
Si1 C13 C14 C15 173.9(2)
C13 C14 C15 C16 -0.7(5)
C14 C15 C16 C17 0.7(5)
C15 C16 C17 C18 -0.6(5)
C16 C17 C18 C13 0.4(5)
C14 C13 C18 C17 -0.4(4)
Si1 C13 C18 C17 -174.0(2)
F2 B1 C19 C24 -19.4(3)
C2 B1 C19 C24 89.6(2)
C28 B1 C19 C24 -134.8(2)
F2 B1 C19 C20 168.52(17)
C2 B1 C19 C20 -82.5(2)
C28 B1 C19 C20 53.1(2)
C24 C19 C20 C21 -3.4(3)
B1 C19 C20 C21 169.4(2)
C24 C19 C20 C25 176.3(2)
B1 C19 C20 C25 -10.9(3)
C19 C20 C21 C22 1.3(4)
C25 C20 C21 C22 -178.4(2)
C20 C21 C22 C23 1.4(4)
C20 C21 C22 C26 -177.7(3)
C21 C22 C23 C24 -1.9(4)
C26 C22 C23 C24 177.3(3)
C22 C23 C24 C19 -0.4(4)
C22 C23 C24 C27 179.8(2)
C20 C19 C24 C23 2.9(3)
B1 C19 C24 C23 -169.6(2)
C20 C19 C24 C27 -177.2(2)
B1 C19 C24 C27 10.2(3)
F2 B1 C28 C29 -51.7(2)
C2 B1 C28 C29 -160.25(18)
C19 B1 C28 C29 68.3(2)
F2 B1 C28 C33 123.6(2)
C2 B1 C28 C33 15.0(3)
C19 B1 C28 C33 -116.4(2)
C33 C28 C29 C30 0.2(3)
B1 C28 C29 C30 176.0(2)
C33 C28 C29 C34 -177.9(2)
B1 C28 C29 C34 -2.1(3)
C28 C29 C30 C31 -0.2(4)
C34 C29 C30 C31 178.1(2)
C29 C30 C31 C32 0.5(4)
C29 C30 C31 C35 -178.1(3)
C30 C31 C32 C33 -0.8(4)
C35 C31 C32 C33 177.8(3)
C31 C32 C33 C28 0.8(4)
C31 C32 C33 C36 -178.3(2)
C29 C28 C33 C32 -0.5(3)
B1 C28 C33 C32 -175.8(2)
C29 C28 C33 C36 178.6(2)
B1 C28 C33 C36 3.2(3)
C43 N1 C37 C38 163.8(3)
C49 N1 C37 C38 -75.2(3)
K1 N1 C37 C38 45.4(3)
C39 O1 C38 C37 -171.7(2)
K1 O1 C38 C37 43.3(3)
N1 C37 C38 O1 -59.4(3)
C38 O1 C39 C40 171.7(2)
K1 O1 C39 C40 -41.8(3)
C41 O2 C40 C39 175.5(2)
K1 O2 C40 C39 -56.6(2)
O1 C39 C40 O2 67.6(3)
C40 O2 C41 C42 177.1(2)
K1 O2 C41 C42 53.4(3)
C48 N2 C42 C41 -75.7(4)
C54 N2 C42 C41 161.6(3)
K1 N2 C42 C41 42.2(3)
O2 C41 C42 N2 -66.0(4)
C37 N1 C43 C44 -73.0(3)
C49 N1 C43 C44 166.3(3)
K1 N1 C43 C44 46.8(3)
C45 O3 C44 C43 -174.1(2)
K1 O3 C44 C43 47.4(3)
N1 C43 C44 O3 -65.0(4)
C44 O3 C45 C46 170.5(2)
K1 O3 C45 C46 -50.3(2)
C47 O4 C46 C45 177.1(3)
K1 O4 C46 C45 -48.9(3)
O3 C45 C46 O4 66.2(3)
C46 O4 C47 C48 -176.0(3)
K1 O4 C47 C48 51.8(4)
C54 N2 C48 C47 -74.1(4)
C42 N2 C48 C47 164.1(3)
K1 N2 C48 C47 45.6(4)
O4 C47 C48 N2 -67.3(5)
C37 N1 C49 C50 171.0(2)
C43 N1 C49 C50 -68.1(3)
K1 N1 C49 C50 50.1(3)
C51 O5 C50 C49 -178.3(3)
K1 O5 C50 C49 34.4(3)
N1 C49 C50 O5 -56.9(3)
C50 O5 C51 C52 178.7(4)
K1 O5 C51 C52 -31.7(5)
C53 O6 C52 O6' 55.8(5)
K1 O6 C52 O6' -60.8(3)
C53 O6 C52 C51 167.5(5)
K1 O6 C52 C51 50.8(6)
C53 O6' C52 O6 -53.5(4)
K1 O6' C52 O6 76.4(4)
C53 O6' C52 C51 -155.9(5)
K1 O6' C52 C51 -26.1(7)
O5 C51 C52 O6 -17.0(8)
O5 C51 C52 O6' 41.0(7)
C52 O6 C53 C54 -99.8(7)
K1 O6 C53 C54 15.0(7)
C52 O6 C53 O6' -53.7(5)
K1 O6 C53 O6' 61.0(3)
C52 O6' C53 C54 -161.6(4)
K1 O6' C53 C54 69.5(4)
C52 O6' C53 O6 52.4(4)
K1 O6' C53 O6 -76.5(4)
O6 C53 C54 N2 -43.9(8)
O6' C53 C54 N2 -73.0(4)
C48 N2 C54 C53 162.5(4)
C42 N2 C54 C53 -75.8(5)
K1 N2 C54 C53 43.5(4)
